data_4104719
loop_
_publ_author_name
'Andrew Ozarowski'
'Iwona B. Szyma\'nska'
'Tadeusz Muzio\/l'
'Julia Jezierska'

_publ_section_title
;
 High-Field EPR and Magnetic Susceptibility Studies on Binuclear and
 Tetranuclear Copper Trifluoroacetate Complexes. X-ray Structure
 Determination of Three Tetranuclear Quinoline Adducts of Copper(II)
 Trifluoroacetate
;
_journal_name_full 'Journal of the American Chemical Society'
_journal_page_first 10279
_journal_page_last 10292
_journal_paper_doi 10.1021/ja902695y
_journal_volume 131
_journal_year 2009
_chemical_formula_sum 'C52.8 H32.8 Cu4 F18 N4 O13'
_chemical_formula_weight 1527.4
_chemical_name_systematic
; 
 ? 
;
_space_group_IT_number 13
_symmetry_cell_setting monoclinic
_symmetry_space_group_name_Hall '-P 2yc'
_symmetry_space_group_name_H-M 'P 1 2/c 1'
_atom_sites_solution_hydrogens geom
_atom_sites_solution_primary direct
_atom_sites_solution_secondary difmap
_audit_creation_method SHELXL-97
_cell_angle_alpha 90.00
_cell_angle_beta 97.41(3)
_cell_angle_gamma 90.00
_cell_formula_units_Z 4
_cell_length_a 21.933(4)
_cell_length_b 11.176(2)
_cell_length_c 23.927(5)
_cell_measurement_temperature 293(2)
_cell_volume 5816(2)
_computing_structure_refinement 'SHELXL-97 (Sheldrick, 1997)'
_computing_structure_solution 'SHELXS-97 (Sheldrick, 1990)'
_diffrn_ambient_temperature 293(2)
_diffrn_measured_fraction_theta_full 0.998
_diffrn_measured_fraction_theta_max 0.998
_diffrn_radiation_monochromator graphite
_diffrn_radiation_source 'fine-focus sealed tube'
_diffrn_radiation_type MoK\a
_diffrn_radiation_wavelength 0.71073
_diffrn_reflns_av_R_equivalents 0.0704
_diffrn_reflns_av_sigmaI/netI 0.0536
_diffrn_reflns_limit_h_max 21
_diffrn_reflns_limit_h_min -21
_diffrn_reflns_limit_k_max 11
_diffrn_reflns_limit_k_min -8
_diffrn_reflns_limit_l_max 23
_diffrn_reflns_limit_l_min -23
_diffrn_reflns_number 23482
_diffrn_reflns_theta_full 20.81
_diffrn_reflns_theta_max 20.81
_diffrn_reflns_theta_min 2.37
_exptl_absorpt_coefficient_mu 1.564
_exptl_absorpt_correction_T_max 0.8904
_exptl_absorpt_correction_T_min 0.4997
_exptl_crystal_density_diffrn 1.703
_exptl_crystal_F_000 2960
_exptl_crystal_size_max 0.51
_exptl_crystal_size_mid 0.22
_exptl_crystal_size_min 0.08
_refine_diff_density_max 0.656
_refine_diff_density_min -0.921
_refine_diff_density_rms 0.092
_refine_ls_extinction_method none
_refine_ls_goodness_of_fit_ref 1.114
_refine_ls_hydrogen_treatment mixed
_refine_ls_matrix_type full
_refine_ls_number_parameters 957
_refine_ls_number_reflns 6077
_refine_ls_number_restraints 322
_refine_ls_restrained_S_all 1.139
_refine_ls_R_factor_all 0.1085
_refine_ls_R_factor_gt 0.0845
_refine_ls_shift/su_max 0.715
_refine_ls_shift/su_mean 0.037
_refine_ls_structure_factor_coef Fsqd
_refine_ls_weighting_details 'calc w=1/[\s^2^(Fo^2^)+(0.1025P)^2^+28.0654P] where P=(Fo^2^+2Fc^2^)/3'
_refine_ls_weighting_scheme calc
_refine_ls_wR_factor_gt 0.2032
_refine_ls_wR_factor_ref 0.2240
_reflns_number_gt 4466
_reflns_number_total 6077
_reflns_threshold_expression >2sigma(I)
_cod_data_source_file ja902695y_si_004.cif
_cod_data_source_block 4sap2c
_cod_database_code 4104719

loop_
_symmetry_equiv_pos_as_xyz
'x, y, z'
'-x, y, -z+1/2'
'-x, -y, -z'
'x, -y, z-1/2'

loop_
_atom_site_label
_atom_site_type_symbol
_atom_site_fract_x
_atom_site_fract_y
_atom_site_fract_z
_atom_site_U_iso_or_equiv
_atom_site_adp_type
_atom_site_occupancy
_atom_site_symmetry_multiplicity
_atom_site_calc_flag
_atom_site_refinement_flags
_atom_site_disorder_assembly
_atom_site_disorder_group
Cu1 Cu 0.24331(6) 0.11022(10) 0.06432(5) 0.0499(4) Uani 1 1 d . . .
Cu2 Cu 0.24911(8) 0.15637(13) 0.18927(6) 0.0761(6) Uani 1 1 d . . .
Cu3 Cu 0.20072(8) 0.36533(12) 0.09033(6) 0.0796(6) Uani 1 1 d . . .
Cu4 Cu 0.34143(9) 0.31119(15) 0.13261(6) 0.0968(7) Uani 1 1 d . . .
O5 O 0.2588(3) 0.2410(6) 0.1193(3) 0.0589(19) Uani 1 1 d . A .
N10 N 0.2238(4) -0.0531(7) 0.0300(4) 0.055(2) Uani 1 1 d . . .
C11 C 0.2511(6) -0.1419(10) 0.0576(6) 0.075(3) Uani 1 1 d . . .
H11 H 0.2741 -0.1262 0.0922 0.050 Uiso 1 1 calc R . .
C12 C 0.2478(8) -0.2605(13) 0.0381(9) 0.112(5) Uani 1 1 d . . .
H12 H 0.2689 -0.3215 0.0588 0.050 Uiso 1 1 calc R . .
C13 C 0.2145(10) -0.2824(14) -0.0097(10) 0.134(7) Uani 1 1 d . . .
H13 H 0.2098 -0.3612 -0.0219 0.050 Uiso 1 1 calc R . .
C14 C 0.1868(8) -0.1958(14) -0.0420(7) 0.102(5) Uani 1 1 d . . .
C15 C 0.1513(11) -0.2111(19) -0.0957(10) 0.146(9) Uani 1 1 d . . .
H15 H 0.1527(11) -0.283(9) -0.111(2) 0.050 Uiso 1 1 d R . .
C16 C 0.1205(10) -0.123(2) -0.1234(8) 0.141(8) Uani 1 1 d . . .
H16 H 0.0980 -0.1377 -0.1584 0.050 Uiso 1 1 calc R . .
C17 C 0.1214(7) -0.0095(16) -0.1011(6) 0.104(5) Uani 1 1 d . . .
H17 H 0.0987 0.0517 -0.1201 0.050 Uiso 1 1 calc R . .
C18 C 0.1559(6) 0.0121(13) -0.0508(5) 0.077(4) Uani 1 1 d . . .
H18 H 0.1573 0.0893 -0.0363 0.050 Uiso 1 1 calc R . .
C19 C 0.1893(5) -0.0778(10) -0.0204(5) 0.063(3) Uani 1 1 d . . .
N20 N 0.2528(7) 0.0670(13) 0.2636(5) 0.117(5) Uani 1 1 d U . .
C21 C 0.2275(9) -0.0377(18) 0.2627(8) 0.131(6) Uani 1 1 d U . .
H21 H 0.2050 -0.0631 0.2292 0.050 Uiso 1 1 calc R . .
C22 C 0.2316(10) -0.114(2) 0.3084(9) 0.164(8) Uani 1 1 d U . .
H22 H 0.2141 -0.1898 0.3048 0.050 Uiso 1 1 calc R . .
C23 C 0.2601(11) -0.079(2) 0.3562(9) 0.166(8) Uani 1 1 d U . .
H23 H 0.2632 -0.1286 0.3876 0.050 Uiso 1 1 calc R . .
C24 C 0.2860(12) 0.035(2) 0.3596(8) 0.163(7) Uani 1 1 d U . .
C25 C 0.3146(12) 0.072(3) 0.4073(10) 0.193(9) Uani 1 1 d U . .
H25 H 0.3133 0.0234 0.4388 0.050 Uiso 1 1 calc R . .
C26 C 0.3470(14) 0.179(3) 0.4141(10) 0.215(10) Uani 1 1 d U . .
H26 H 0.3719 0.2002 0.4470 0.050 Uiso 1 1 calc R . .
C27 C 0.3376(13) 0.250(3) 0.3657(9) 0.224(9) Uani 1 1 d U . .
H27 H 0.3534 0.3274 0.3689 0.050 Uiso 1 1 calc R . .
C28 C 0.3072(12) 0.218(2) 0.3139(8) 0.189(8) Uani 1 1 d U . .
H28 H 0.3044 0.2677 0.2826 0.050 Uiso 1 1 calc R . .
C29 C 0.2812(11) 0.1049(19) 0.3121(7) 0.141(6) Uani 1 1 d U . .
N30 N 0.1378(6) 0.4853(10) 0.0561(5) 0.097(4) Uani 1 1 d . . .
C31 C 0.1299(9) 0.5828(12) 0.0863(7) 0.121(6) Uani 1 1 d . . .
H31 H 0.1499 0.5860 0.1230 0.050 Uiso 1 1 calc R . .
C32 C 0.0939(10) 0.6797(14) 0.0669(9) 0.148(9) Uani 1 1 d . . .
H32 H 0.0918 0.7471 0.0894 0.050 Uiso 1 1 calc R . .
C33 C 0.0626(9) 0.6748(16) 0.0158(10) 0.135(8) Uani 1 1 d . . .
H33 H 0.0377 0.7382 0.0019 0.050 Uiso 1 1 calc R . .
C34 C 0.0677(9) 0.5750(17) -0.0163(8) 0.128(7) Uani 1 1 d . . .
C35 C 0.0391(10) 0.5637(19) -0.0695(11) 0.152(9) Uani 1 1 d . . .
H35 H 0.0159 0.6279 -0.0852 0.050 Uiso 1 1 calc R . .
C36 C 0.0423(9) 0.465(2) -0.1008(8) 0.150(8) Uani 1 1 d . . .
H36 H 0.0206 0.4607 -0.1368 0.050 Uiso 1 1 calc R . .
C37 C 0.0782(9) 0.3692(15) -0.0792(8) 0.137(7) Uani 1 1 d . . .
H37 H 0.0815 0.3012 -0.1010 0.050 Uiso 1 1 calc R . .
C38 C 0.1081(8) 0.3751(15) -0.0269(7) 0.110(5) Uani 1 1 d . . .
H38 H 0.1308 0.3099 -0.0116 0.050 Uiso 1 1 calc R . .
C39 C 0.1052(8) 0.4777(14) 0.0042(7) 0.107(5) Uani 1 1 d . . .
N40 N 0.4363(14) 0.369(2) 0.1434(11) 0.100(7) Uani 0.60 1 d PD A 1
C41 C 0.4844(14) 0.297(3) 0.1687(13) 0.127(10) Uani 0.60 1 d PD A 1
H41 H 0.4761 0.2206 0.1812 0.050 Uiso 0.60 1 calc PR A 1
C42 C 0.5457(13) 0.340(4) 0.1753(14) 0.135(12) Uani 0.60 1 d P A 1
H42 H 0.5769 0.2901 0.1916 0.050 Uiso 0.60 1 calc PR A 1
C43 C 0.5601(17) 0.449(4) 0.1594(15) 0.149(14) Uani 0.60 1 d P A 1
H43 H 0.6007 0.4740 0.1615 0.050 Uiso 0.60 1 calc PRD A 1
C44 C 0.5092(18) 0.526(5) 0.138(2) 0.15(2) Uani 0.60 1 d PD A 1
C45 C 0.525(2) 0.637(4) 0.122(3) 0.19(2) Uani 0.60 1 d P A 1
H45 H 0.5633 0.6696 0.1333 0.050 Uiso 0.60 1 calc PR A 1
C46 C 0.484(2) 0.693(4) 0.091(2) 0.167(14) Uani 0.60 1 d PU A 1
H46 H 0.4946 0.7627 0.0728 0.050 Uiso 0.60 1 calc PR A 1
C47 C 0.4211(18) 0.655(4) 0.0812(19) 0.170(17) Uani 0.60 1 d P A 1
H47 H 0.3907 0.7052 0.0636 0.050 Uiso 0.60 1 calc PR A 1
C48 C 0.4066(15) 0.545(3) 0.098(2) 0.084(12) Uani 0.60 1 d P A 1
H48 H 0.3669 0.5156 0.0900 0.050 Uiso 0.60 1 calc PR A 1
C49 C 0.4518(16) 0.479(4) 0.1280(12) 0.108(13) Uani 0.60 1 d PD A 1
N50 N 0.4023(17) 0.438(5) 0.1432(18) 0.109(13) Uani 0.40 1 d PD A 2
C51 C 0.444(2) 0.417(5) 0.1883(15) 0.128(16) Uani 0.40 1 d PU A 2
H51 H 0.4351 0.3627 0.2157 0.050 Uiso 0.40 1 calc PR A 2
C52 C 0.500(3) 0.475(6) 0.1942(17) 0.19(3) Uani 0.40 1 d PD A 2
H52 H 0.5250 0.4631 0.2283 0.050 Uiso 0.40 1 calc PR A 2
C53 C 0.525(3) 0.551(8) 0.156(3) 0.17(2) Uani 0.40 1 d PDU A 2
H53 H 0.5653 0.5814 0.1590 0.050 Uiso 0.40 1 calc PR A 2
C54 C 0.478(3) 0.572(5) 0.111(3) 0.139(15) Uani 0.40 1 d PDU A 2
C55 C 0.494(4) 0.634(6) 0.065(3) 0.169(16) Uani 0.40 1 d PU A 2
H55 H 0.5354 0.6528 0.0642 0.050 Uiso 0.40 1 calc PR A 2
C56 C 0.451(2) 0.671(5) 0.019(3) 0.177(15) Uani 0.40 1 d PU A 2
H56 H 0.4594 0.7254 -0.0086 0.050 Uiso 0.40 1 calc PR A 2
C57 C 0.399(3) 0.618(3) 0.021(3) 0.19(2) Uani 0.40 1 d PU A 2
H57 H 0.3683 0.6423 -0.0075 0.050 Uiso 0.40 1 calc PRD A 2
C58 C 0.379(2) 0.532(4) 0.0565(16) 0.12(2) Uani 0.40 1 d PD A 2
H58 H 0.3400 0.4991 0.0523 0.050 Uiso 0.40 1 calc PRD A 2
C59 C 0.427(3) 0.499(6) 0.100(2) 0.11(3) Uani 0.40 1 d PDU A 2
O70 O 0.1546(3) 0.1365(7) 0.0638(3) 0.068(2) Uani 1 1 d . . .
O71 O 0.1581(4) 0.0552(9) 0.1491(4) 0.108(4) Uani 1 1 d . . .
C72 C 0.1323(6) 0.0918(11) 0.1033(6) 0.074(3) Uani 1 1 d D B .
C73 C 0.0615(7) 0.0748(17) 0.0939(9) 0.107(5) Uani 1 1 d D . .
F74 F 0.0391(14) 0.089(4) 0.1424(15) 0.146(7) Uani 0.45 1 d PU B 1
F75 F 0.0324(14) 0.156(3) 0.0642(19) 0.148(10) Uani 0.45 1 d P B 1
F76 F 0.0437(15) -0.025(4) 0.0719(14) 0.143(7) Uani 0.45 1 d P B 1
F77 F 0.0404(11) 0.109(3) 0.0421(12) 0.146(7) Uani 0.55 1 d PU B 2
F78 F 0.0470(11) -0.032(3) 0.1077(12) 0.148(10) Uani 0.55 1 d P B 2
F79 F 0.0313(11) 0.141(2) 0.1254(14) 0.143(7) Uani 0.55 1 d P B 2
O60 O 0.3291(4) 0.0677(7) 0.0536(3) 0.0615(19) Uani 1 1 d . A .
O61 O 0.3719(4) 0.2479(9) 0.0639(4) 0.081(2) Uani 1 1 d . A .
C62 C 0.3706(6) 0.1408(13) 0.0508(5) 0.066(3) Uani 1 1 d D . .
C63 C 0.4276(9) 0.095(2) 0.0259(9) 0.124(7) Uani 1 1 d D A .
F64 F 0.4228(5) 0.1278(11) -0.0276(5) 0.158(4) Uani 1 1 d . . .
F65 F 0.4297(6) -0.0184(14) 0.0228(6) 0.175(5) Uani 1 1 d . . .
F66 F 0.4691(16) 0.183(3) 0.042(2) 0.178(16) Uani 0.50 1 d P A 1
F67 F 0.4802(13) 0.108(3) 0.0535(17) 0.143(12) Uani 0.50 1 d P A 2
O80 O 0.2497(5) 0.4066(7) 0.0289(3) 0.096(3) Uani 1 1 d . . .
O81 O 0.2475(4) 0.2292(7) -0.0136(3) 0.067(2) Uani 1 1 d . . .
C82 C 0.2582(7) 0.3364(13) -0.0094(5) 0.081(4) Uani 1 1 d D C .
C83 C 0.2913(9) 0.3884(14) -0.0574(7) 0.141(8) Uani 1 1 d D . .
F84 F 0.3228(9) 0.3200(14) -0.0835(6) 0.110(5) Uani 0.60 1 d PD C 1
F85 F 0.3350(11) 0.4775(15) -0.0377(7) 0.158(7) Uani 0.60 1 d PD C 1
F86 F 0.2547(13) 0.438(3) -0.0954(11) 0.195(11) Uani 0.60 1 d PDU C 1
F87 F 0.2733(14) 0.4965(19) -0.0673(11) 0.110(5) Uani 0.40 1 d PD C 2
F88 F 0.2429(15) 0.358(3) -0.1023(11) 0.158(7) Uani 0.40 1 d PD C 2
F89 F 0.3496(14) 0.345(4) -0.0531(15) 0.195(11) Uani 0.40 1 d PDU C 2
O100 O 0.1409(5) 0.3446(8) 0.1448(4) 0.108(4) Uani 1 1 d . . .
O101 O 0.1969(6) 0.2713(10) 0.2217(4) 0.132(5) Uani 1 1 d . . .
C102 C 0.1528(9) 0.3211(13) 0.1942(7) 0.117(6) Uani 1 1 d D D .
C103 C 0.0998(11) 0.357(2) 0.2280(9) 0.175(11) Uani 1 1 d DU . .
F104 F 0.0687(15) 0.451(3) 0.2128(11) 0.171(10) Uani 0.53 1 d PDU D 1
F105 F 0.1311(14) 0.402(3) 0.2817(9) 0.180(10) Uani 0.53 1 d PD D 1
F106 F 0.0704(14) 0.261(3) 0.2438(15) 0.211(11) Uani 0.53 1 d PDU D 1
F107 F 0.0971(15) 0.337(3) 0.2783(10) 0.171(10) Uani 0.47 1 d PDU D 2
F108 F 0.0431(13) 0.359(4) 0.2022(10) 0.180(10) Uani 0.47 1 d PD D 2
F109 F 0.1170(16) 0.472(3) 0.2360(15) 0.211(11) Uani 0.47 1 d PDU D 2
O110 O 0.2530(6) 0.5093(8) 0.1478(5) 0.113(4) Uani 1 1 d . A .
O111 O 0.3228(7) 0.4008(10) 0.1999(4) 0.139(5) Uani 1 1 d . A .
C112 C 0.2839(13) 0.4843(15) 0.1917(8) 0.140(8) Uani 1 1 d D . .
C113 C 0.2787(15) 0.570(2) 0.2416(9) 0.224(14) Uani 1 1 d DU A .
F114 F 0.3210(15) 0.544(3) 0.2844(13) 0.204(9) Uani 0.50 1 d PDU A 1
F115 F 0.2894(16) 0.678(2) 0.2305(11) 0.165(7) Uani 0.50 1 d PU A 1
F116 F 0.2192(15) 0.565(3) 0.2544(13) 0.190(8) Uani 0.50 1 d PDU A 1
F117 F 0.2284(18) 0.645(3) 0.2291(13) 0.204(9) Uani 0.50 1 d PU A 2
F118 F 0.2716(15) 0.514(2) 0.2877(10) 0.165(7) Uani 0.50 1 d PDU A 2
F119 F 0.3371(16) 0.633(3) 0.2452(13) 0.190(8) Uani 0.50 1 d PU A 2
O90 O 0.3013(4) 0.0223(7) 0.1692(3) 0.071(2) Uani 1 1 d . A .
O91 O 0.3801(6) 0.1448(13) 0.1862(5) 0.133(5) Uani 1 1 d . A .
C92 C 0.3550(8) 0.0482(18) 0.1794(6) 0.093(5) Uani 1 1 d D . .
C93 C 0.4017(11) -0.057(2) 0.1862(8) 0.175(11) Uani 1 1 d D A .
F94 F 0.4080(12) -0.1025(17) 0.2353(9) 0.202(12) Uani 0.65 1 d PD A 1
F95 F 0.3771(9) -0.1559(16) 0.1547(10) 0.164(7) Uani 0.65 1 d PD A 1
F96 F 0.4567(9) -0.027(2) 0.1754(12) 0.198(8) Uani 0.65 1 d PDU A 1
F97 F 0.429(2) -0.075(3) 0.1426(13) 0.202(12) Uani 0.35 1 d PD A 2
F98 F 0.4292(15) -0.016(3) 0.2401(14) 0.164(7) Uani 0.35 1 d PD A 2
F99 F 0.385(2) -0.151(4) 0.2065(19) 0.198(8) Uani 0.35 1 d PDU A 2
C121 C 0.0000 0.937(3) 0.2500 0.178(12) Uani 1 2 d SU . 1
C122 C -0.0519(17) 0.889(3) 0.2629(14) 0.114(10) Uani 0.50 1 d PDU E 1
C123 C 0.0000 0.721(3) 0.2500 0.197(13) Uani 1 2 d SU . 1
C124 C -0.0561(18) 0.768(4) 0.2622(17) 0.132(11) Uani 0.50 1 d PDU E 1

loop_
_atom_site_aniso_label
_atom_site_aniso_U_11
_atom_site_aniso_U_22
_atom_site_aniso_U_33
_atom_site_aniso_U_23
_atom_site_aniso_U_13
_atom_site_aniso_U_12
Cu1 0.0581(8) 0.0441(8) 0.0487(8) 0.0010(6) 0.0116(6) 0.0075(6)
Cu2 0.1102(13) 0.0756(10) 0.0464(9) 0.0173(7) 0.0251(8) 0.0259(9)
Cu3 0.1463(15) 0.0540(9) 0.0441(9) 0.0108(7) 0.0334(9) 0.0334(9)
Cu4 0.1485(17) 0.0856(12) 0.0551(10) -0.0075(8) 0.0088(10) -0.0481(11)
O5 0.097(6) 0.048(4) 0.034(4) -0.005(3) 0.016(4) 0.006(4)
N10 0.059(6) 0.044(5) 0.062(6) 0.003(5) 0.010(5) -0.001(5)
C11 0.091(10) 0.051(8) 0.080(9) 0.005(7) 0.004(7) 0.007(7)
C12 0.123(14) 0.055(11) 0.150(17) 0.030(10) -0.007(12) 0.001(9)
C13 0.19(2) 0.042(9) 0.17(2) -0.012(12) 0.014(16) -0.016(11)
C14 0.138(14) 0.074(11) 0.092(12) -0.010(9) 0.008(10) -0.047(10)
C15 0.21(2) 0.087(14) 0.14(2) -0.043(14) 0.022(17) -0.054(15)
C16 0.164(19) 0.18(2) 0.075(12) -0.023(14) -0.014(11) -0.089(17)
C17 0.110(12) 0.115(13) 0.080(11) 0.008(10) -0.019(9) -0.029(10)
C18 0.083(9) 0.084(9) 0.064(8) -0.013(7) 0.007(7) -0.010(8)
C19 0.066(8) 0.053(8) 0.073(9) -0.003(7) 0.018(7) -0.012(6)
N20 0.177(12) 0.116(10) 0.070(8) 0.050(8) 0.062(8) 0.085(10)
C21 0.174(14) 0.133(13) 0.101(11) 0.075(11) 0.072(10) 0.073(12)
C22 0.221(18) 0.145(14) 0.144(15) 0.089(14) 0.099(14) 0.079(13)
C23 0.218(17) 0.198(17) 0.101(12) 0.100(15) 0.100(13) 0.138(15)
C24 0.234(16) 0.204(15) 0.063(10) 0.060(13) 0.065(10) 0.142(14)
C25 0.26(2) 0.26(2) 0.070(12) 0.059(16) 0.056(13) 0.098(17)
C26 0.32(2) 0.26(2) 0.063(11) -0.003(16) -0.016(14) 0.084(19)
C27 0.37(2) 0.197(17) 0.094(13) -0.021(14) -0.024(16) 0.068(18)
C28 0.32(2) 0.161(15) 0.071(11) 0.025(12) -0.011(13) 0.079(16)
C29 0.245(15) 0.133(12) 0.054(9) 0.051(10) 0.054(10) 0.113(12)
N30 0.164(11) 0.074(8) 0.062(8) 0.022(6) 0.046(7) 0.053(7)
C31 0.23(2) 0.069(10) 0.073(10) 0.015(8) 0.051(11) 0.057(11)
C32 0.27(3) 0.076(11) 0.109(15) 0.025(11) 0.064(16) 0.104(14)
C33 0.19(2) 0.092(13) 0.131(17) 0.049(13) 0.066(15) 0.090(13)
C34 0.197(19) 0.132(16) 0.058(10) 0.045(11) 0.024(11) 0.079(14)
C35 0.18(2) 0.111(16) 0.17(3) 0.052(15) 0.065(18) 0.078(15)
C36 0.161(18) 0.20(2) 0.086(13) 0.061(15) -0.015(12) 0.059(17)
C37 0.20(2) 0.110(13) 0.102(14) 0.004(11) 0.015(13) 0.082(14)
C38 0.161(15) 0.100(13) 0.067(10) 0.036(10) 0.009(10) 0.048(11)
C39 0.183(17) 0.075(10) 0.071(11) 0.039(9) 0.046(10) 0.051(11)
N40 0.12(2) 0.086(18) 0.084(18) 0.001(15) -0.005(15) -0.022(16)
C41 0.12(3) 0.12(2) 0.13(2) 0.01(2) -0.02(2) 0.00(2)
C42 0.051(18) 0.17(3) 0.17(3) 0.00(3) -0.037(17) -0.02(2)
C43 0.11(3) 0.13(3) 0.21(4) 0.00(3) 0.01(3) -0.07(3)
C44 0.04(2) 0.11(3) 0.29(7) 0.00(3) 0.00(3) -0.06(2)
C45 0.11(3) 0.16(4) 0.31(7) 0.04(4) -0.01(3) -0.05(3)
C46 0.12(2) 0.15(3) 0.24(3) 0.05(2) 0.07(2) -0.03(2)
C47 0.13(3) 0.15(4) 0.25(5) 0.08(3) 0.10(3) 0.06(3)
C48 0.042(18) 0.05(2) 0.17(4) 0.02(2) 0.05(2) -0.008(15)
C49 0.16(4) 0.12(4) 0.043(18) -0.025(19) 0.01(2) 0.03(3)
N50 0.09(3) 0.12(3) 0.12(3) -0.05(3) 0.03(2) 0.01(3)
C51 0.13(3) 0.21(4) 0.033(19) 0.02(2) -0.02(2) -0.08(3)
C52 0.20(6) 0.28(8) 0.06(3) 0.04(4) -0.06(3) -0.17(6)
C53 0.12(4) 0.15(4) 0.24(5) 0.06(4) 0.02(4) -0.02(4)
C54 0.09(3) 0.12(3) 0.22(3) 0.04(2) 0.04(2) -0.02(2)
C55 0.12(3) 0.15(3) 0.25(4) 0.05(3) 0.04(3) -0.05(3)
C56 0.13(3) 0.15(3) 0.26(4) 0.08(3) 0.04(3) -0.06(2)
C57 0.15(4) 0.13(3) 0.27(5) 0.14(3) 0.00(4) -0.03(3)
C58 0.07(3) 0.06(3) 0.22(6) -0.02(3) -0.02(3) -0.01(2)
C59 0.14(5) 0.09(4) 0.10(4) 0.02(3) 0.01(4) -0.03(3)
O70 0.074(5) 0.067(5) 0.066(5) 0.011(4) 0.023(4) 0.013(4)
O71 0.086(7) 0.136(9) 0.107(8) 0.075(7) 0.035(6) 0.034(6)
C72 0.074(10) 0.064(8) 0.088(10) 0.018(8) 0.031(8) 0.010(7)
C73 0.103(13) 0.088(12) 0.142(18) 0.039(13) 0.060(12) 0.022(10)
F74 0.087(10) 0.22(2) 0.134(14) 0.046(13) 0.023(9) 0.026(12)
F75 0.087(10) 0.115(12) 0.25(3) 0.093(17) 0.042(15) 0.013(9)
F76 0.104(12) 0.114(14) 0.22(2) 0.036(15) 0.049(15) 0.027(10)
F77 0.087(10) 0.22(2) 0.134(14) 0.046(13) 0.023(9) 0.026(12)
F78 0.087(10) 0.115(12) 0.25(3) 0.093(17) 0.042(15) 0.013(9)
F79 0.104(12) 0.114(14) 0.22(2) 0.036(15) 0.049(15) 0.027(10)
O60 0.068(5) 0.056(5) 0.064(5) -0.001(4) 0.023(4) 0.005(4)
O61 0.074(6) 0.087(7) 0.082(6) 0.015(5) 0.007(4) -0.026(5)
C62 0.085(10) 0.069(9) 0.044(7) 0.011(6) 0.012(6) -0.008(8)
C63 0.110(17) 0.16(2) 0.115(16) -0.017(15) 0.070(13) -0.026(16)
F64 0.180(10) 0.190(11) 0.124(9) -0.005(8) 0.099(8) -0.010(8)
F65 0.133(9) 0.186(12) 0.226(14) 0.026(11) 0.100(9) 0.049(9)
F66 0.08(2) 0.18(3) 0.29(4) -0.09(3) 0.09(2) -0.03(2)
F67 0.039(12) 0.15(3) 0.23(3) -0.05(2) -0.008(12) 0.028(16)
O80 0.202(10) 0.043(5) 0.053(5) 0.007(4) 0.059(6) 0.016(5)
O81 0.106(6) 0.054(5) 0.043(4) 0.005(4) 0.018(4) 0.014(4)
C82 0.142(13) 0.060(9) 0.048(8) 0.009(7) 0.038(8) 0.009(8)
C83 0.25(3) 0.053(10) 0.127(17) -0.021(11) 0.041(18) -0.027(14)
F84 0.173(14) 0.091(9) 0.081(10) -0.001(7) 0.074(9) -0.022(9)
F85 0.26(2) 0.105(11) 0.129(12) 0.016(10) 0.110(14) -0.038(12)
F86 0.253(19) 0.199(19) 0.138(15) 0.087(14) 0.046(13) 0.013(16)
F87 0.173(14) 0.091(9) 0.081(10) -0.001(7) 0.074(9) -0.022(9)
F88 0.26(2) 0.105(11) 0.129(12) 0.016(10) 0.110(14) -0.038(12)
F89 0.253(19) 0.199(19) 0.138(15) 0.087(14) 0.046(13) 0.013(16)
O100 0.177(10) 0.105(7) 0.053(6) 0.033(5) 0.054(6) 0.061(7)
O101 0.207(12) 0.136(9) 0.063(6) 0.037(6) 0.057(7) 0.112(9)
C102 0.200(19) 0.086(10) 0.078(12) 0.004(9) 0.074(12) 0.094(12)
C103 0.25(3) 0.152(19) 0.109(16) 0.048(14) -0.024(17) 0.07(2)
F104 0.195(17) 0.199(18) 0.128(14) 0.055(13) 0.057(13) 0.135(16)
F105 0.25(2) 0.22(2) 0.088(11) 0.029(13) 0.112(14) 0.082(19)
F106 0.213(18) 0.26(2) 0.181(19) -0.053(18) 0.115(16) 0.043(17)
F107 0.195(17) 0.199(18) 0.128(14) 0.055(13) 0.057(13) 0.135(16)
F108 0.25(2) 0.22(2) 0.088(11) 0.029(13) 0.112(14) 0.082(19)
F109 0.213(18) 0.26(2) 0.181(19) -0.053(18) 0.115(16) 0.043(17)
O110 0.215(12) 0.064(6) 0.062(6) -0.009(5) 0.019(7) 0.011(6)
O111 0.269(16) 0.070(7) 0.070(7) -0.017(6) -0.014(8) -0.013(9)
C112 0.31(3) 0.056(10) 0.059(11) -0.032(9) 0.049(14) -0.002(14)
C113 0.230(16) 0.216(16) 0.226(16) 0.019(10) 0.028(11) 0.003(10)
F114 0.237(15) 0.210(14) 0.168(13) -0.065(11) 0.039(12) -0.006(12)
F115 0.191(12) 0.162(11) 0.148(11) -0.075(9) 0.042(10) 0.005(10)
F116 0.238(15) 0.173(13) 0.161(12) -0.060(10) 0.030(11) 0.006(12)
F117 0.237(15) 0.210(14) 0.168(13) -0.065(11) 0.039(12) -0.006(12)
F118 0.191(12) 0.162(11) 0.148(11) -0.075(9) 0.042(10) 0.005(10)
F119 0.238(15) 0.173(13) 0.161(12) -0.060(10) 0.030(11) 0.006(12)
O90 0.061(6) 0.094(6) 0.060(5) 0.016(4) 0.014(4) 0.020(5)
O91 0.128(10) 0.158(11) 0.098(8) 0.037(8) -0.039(7) -0.050(9)
C92 0.069(12) 0.124(14) 0.080(10) 0.029(10) -0.013(8) 0.027(11)
C93 0.17(3) 0.26(3) 0.091(16) 0.07(2) 0.021(15) -0.02(2)
F94 0.29(3) 0.098(11) 0.185(19) -0.001(12) -0.096(18) 0.059(14)
F95 0.162(14) 0.130(13) 0.182(16) -0.004(11) -0.044(12) 0.080(11)
F96 0.111(11) 0.248(18) 0.237(18) 0.008(16) 0.036(12) 0.024(12)
F97 0.29(3) 0.098(11) 0.185(19) -0.001(12) -0.096(18) 0.059(14)
F98 0.162(14) 0.130(13) 0.182(16) -0.004(11) -0.044(12) 0.080(11)
F99 0.111(11) 0.248(18) 0.237(18) 0.008(16) 0.036(12) 0.024(12)
C121 0.26(4) 0.14(2) 0.12(2) 0.000 0.01(3) 0.000
C122 0.13(3) 0.14(2) 0.087(18) -0.023(19) 0.048(17) -0.01(2)
C123 0.25(4) 0.17(3) 0.16(3) 0.000 0.00(3) 0.000
C124 0.14(3) 0.15(3) 0.12(2) 0.00(2) 0.05(2) -0.03(2)

loop_
_atom_type_symbol
_atom_type_description
_atom_type_scat_dispersion_real
_atom_type_scat_dispersion_imag
_atom_type_scat_source
C C 0.0033 0.0016 'International Tables Vol C Tables 4.2.6.8 and 6.1.1.4'
H H 0.0000 0.0000 'International Tables Vol C Tables 4.2.6.8 and 6.1.1.4'
N N 0.0061 0.0033 'International Tables Vol C Tables 4.2.6.8 and 6.1.1.4'
O O 0.0106 0.0060 'International Tables Vol C Tables 4.2.6.8 and 6.1.1.4'
F F 0.0171 0.0103 'International Tables Vol C Tables 4.2.6.8 and 6.1.1.4'
Cu Cu 0.3201 1.2651 'International Tables Vol C Tables 4.2.6.8 and 6.1.1.4'

loop_
_geom_angle_atom_site_label_1
_geom_angle_atom_site_label_2
_geom_angle_atom_site_label_3
_geom_angle
_geom_angle_site_symmetry_1
_geom_angle_site_symmetry_3
O5 Cu1 O70 88.8(3) . .
O5 Cu1 O60 100.3(3) . .
O70 Cu1 O60 170.6(3) . .
O5 Cu1 N10 161.9(3) . .
O70 Cu1 N10 88.5(3) . .
O60 Cu1 N10 83.5(3) . .
O5 Cu1 O81 95.2(3) . .
O70 Cu1 O81 92.9(3) . .
O60 Cu1 O81 84.1(3) . .
N10 Cu1 O81 102.8(3) . .
O5 Cu1 Cu2 39.59(19) . .
O70 Cu1 Cu2 84.1(2) . .
O60 Cu1 Cu2 104.4(2) . .
N10 Cu1 Cu2 122.3(3) . .
O81 Cu1 Cu2 134.6(2) . .
O101 Cu2 O5 99.0(3) . .
O101 Cu2 O90 169.4(3) . .
O5 Cu2 O90 91.6(3) . .
O101 Cu2 N20 86.3(4) . .
O5 Cu2 N20 171.5(5) . .
O90 Cu2 N20 83.2(4) . .
O101 Cu2 O71 88.2(5) . .
O5 Cu2 O71 93.6(3) . .
O90 Cu2 O71 91.3(4) . .
N20 Cu2 O71 93.3(6) . .
O101 Cu2 Cu1 123.7(3) . .
O5 Cu2 Cu1 39.80(19) . .
O90 Cu2 Cu1 65.3(2) . .
N20 Cu2 Cu1 140.7(4) . .
O71 Cu2 Cu1 66.0(2) . .
O5 Cu3 O80 92.2(3) . .
O5 Cu3 O100 98.1(3) . .
O80 Cu3 O100 169.7(4) . .
O5 Cu3 N30 175.8(4) . .
O80 Cu3 N30 87.3(4) . .
O100 Cu3 N30 82.4(4) . .
O5 Cu3 O110 91.9(3) . .
O80 Cu3 O110 90.3(4) . .
O100 Cu3 O110 90.6(4) . .
N30 Cu3 O110 92.3(5) . .
N50 Cu4 O5 156.6(13) . .
N50 Cu4 O61 93.9(10) . .
O5 Cu4 O61 97.2(3) . .
N50 Cu4 O111 74.7(11) . .
O5 Cu4 O111 92.9(5) . .
O61 Cu4 O111 168.5(4) . .
N50 Cu4 N40 29.8(12) . .
O5 Cu4 N40 173.1(8) . .
O61 Cu4 N40 77.4(8) . .
O111 Cu4 N40 92.8(8) . .
N50 Cu4 O91 108.2(16) . .
O5 Cu4 O91 91.9(3) . .
O61 Cu4 O91 91.9(4) . .
O111 Cu4 O91 93.1(5) . .
N40 Cu4 O91 84.0(8) . .
Cu3 O5 Cu4 108.7(3) . .
Cu3 O5 Cu2 120.6(3) . .
Cu4 O5 Cu2 104.7(3) . .
Cu3 O5 Cu1 104.1(3) . .
Cu4 O5 Cu1 118.8(3) . .
Cu2 O5 Cu1 100.6(3) . .
C11 N10 C19 117.5(10) . .
C11 N10 Cu1 115.1(8) . .
C19 N10 Cu1 127.1(7) . .
N10 C11 C12 123.7(13) . .
C13 C12 C11 117.9(15) . .
C12 C13 C14 122.4(16) . .
C13 C14 C19 118.1(15) . .
C13 C14 C15 126.2(18) . .
C19 C14 C15 115.6(17) . .
C16 C15 C14 123.1(18) . .
C15 C16 C17 120.7(17) . .
C18 C17 C16 119.1(16) . .
C17 C18 C19 122.1(14) . .
N10 C19 C18 120.7(10) . .
N10 C19 C14 120.1(13) . .
C18 C19 C14 119.2(13) . .
C29 N20 C21 117.3(15) . .
C29 N20 Cu2 125.1(14) . .
C21 N20 Cu2 117.5(14) . .
N20 C21 C22 124(2) . .
C23 C22 C21 119(3) . .
C22 C23 C24 118(2) . .
C29 C24 C23 119(2) . .
C29 C24 C25 122(3) . .
C23 C24 C25 119(2) . .
C26 C25 C24 124(3) . .
C25 C26 C27 112(3) . .
C26 C27 C28 127(3) . .
C27 C28 C29 115(2) . .
N20 C29 C24 122(2) . .
N20 C29 C28 117.9(15) . .
C24 C29 C28 121(2) . .
C31 N30 C39 117.4(13) . .
C31 N30 Cu3 116.9(11) . .
C39 N30 Cu3 125.6(9) . .
N30 C31 C32 124.5(17) . .
C33 C32 C31 118.8(17) . .
C32 C33 C34 118.8(16) . .
C35 C34 C33 122.9(18) . .
C35 C34 C39 115.7(19) . .
C33 C34 C39 121.3(18) . .
C36 C35 C34 123.5(19) . .
C35 C36 C37 119.6(19) . .
C38 C37 C36 119.8(18) . .
C37 C38 C39 119.8(15) . .
C38 C39 N30 119.6(13) . .
C38 C39 C34 121.4(17) . .
N30 C39 C34 118.9(16) . .
C41 N40 C49 116(3) . .
C41 N40 Cu4 123(2) . .
C49 N40 Cu4 121(2) . .
N40 C41 C42 120(3) . .
C43 C42 C41 123(3) . .
C44 C43 C42 116(3) . .
C49 C44 C43 119(4) . .
C49 C44 C45 124(5) . .
C43 C44 C45 116(3) . .
C46 C45 C44 116(5) . .
C47 C46 C45 123(4) . .
C48 C47 C46 119(4) . .
C47 C48 C49 118(4) . .
C44 C49 C48 119(5) . .
C44 C49 N40 125(4) . .
C48 C49 N40 117(3) . .
C51 N50 C59 113(4) . .
C51 N50 Cu4 111(4) . .
C59 N50 Cu4 126(3) . .
N50 C51 C52 120(4) . .
C53 C52 C51 129(5) . .
C54 C53 C52 106(6) . .
C53 C54 C59 124(6) . .
C53 C54 C55 116(6) . .
C59 C54 C55 115(6) . .
C54 C55 C56 124(7) . .
C57 C56 C55 110(6) . .
C56 C57 C58 133(6) . .
C59 C58 C57 112(4) . .
N50 C59 C54 122(5) . .
N50 C59 C58 111(5) . .
C54 C59 C58 119(5) . .
C72 O70 Cu1 115.3(8) . .
C72 O71 Cu2 117.6(8) . .
O71 C72 O70 129.5(12) . .
O71 C72 C73 115.0(13) . .
O70 C72 C73 115.4(13) . .
F75 C73 F74 101(3) . .
F75 C73 F78 133(2) . .
F74 C73 F78 76(2) . .
F75 C73 F77 35(2) . .
F74 C73 F77 131(2) . .
F78 C73 F77 116(3) . .
F75 C73 F79 70(2) . .
F74 C73 F79 31.4(15) . .
F78 C73 F79 102.4(19) . .
F77 C73 F79 103.8(19) . .
F75 C73 F76 107(3) . .
F74 C73 F76 110(3) . .
F78 C73 F76 38.9(19) . .
F77 C73 F76 79(2) . .
F79 C73 F76 126(2) . .
F75 C73 C72 114.6(18) . .
F74 C73 C72 110(2) . .
F78 C73 C72 110.6(16) . .
F77 C73 C72 109.0(16) . .
F79 C73 C72 115(2) . .
F76 C73 C72 114.5(19) . .
C62 O60 Cu1 124.5(7) . .
C62 O61 Cu4 123.8(7) . .
O61 C62 O60 128.4(11) . .
O61 C62 C63 115.4(14) . .
O60 C62 C63 116.1(14) . .
F65 C63 F67 96(3) . .
F65 C63 F64 102.9(18) . .
F67 C63 F64 115(2) . .
F65 C63 F66 135(3) . .
F67 C63 F66 40.2(19) . .
F64 C63 F66 92(3) . .
F65 C63 C62 113.3(15) . .
F67 C63 C62 119(2) . .
F64 C63 C62 108.2(17) . .
F66 C63 C62 101(2) . .
C82 O80 Cu3 123.3(8) . .
C82 O81 Cu1 121.9(7) . .
O81 C82 O80 129.4(11) . .
O81 C82 C83 114.3(11) . .
O80 C82 C83 116.2(13) . .
F86 C83 F84 105(2) . .
F86 C83 F89 136(2) . .
F84 C83 F89 40.9(15) . .
F86 C83 F87 45.7(18) . .
F84 C83 F87 131.4(16) . .
F89 C83 F87 128(3) . .
F86 C83 F88 39.7(17) . .
F84 C83 F88 83.5(18) . .
F89 C83 F88 124(3) . .
F87 C83 F88 84(2) . .
F86 C83 F85 106(2) . .
F84 C83 F85 101.7(17) . .
F89 C83 F85 69(2) . .
F87 C83 F85 65.2(16) . .
F88 C83 F85 143.9(18) . .
F86 C83 C82 112.5(18) . .
F84 C83 C82 118.8(14) . .
F89 C83 C82 110(2) . .
F87 C83 C82 109.1(16) . .
F88 C83 C82 95.4(15) . .
F85 C83 C82 112.2(14) . .
C83 F88 F89 26.8(13) . .
C83 F89 F88 28.8(13) . .
C102 O100 Cu3 126.4(11) . .
C102 O101 Cu2 123.2(9) . .
O100 C102 O101 132.7(13) . .
O100 C102 C103 111.8(16) . .
O101 C102 C103 115.4(15) . .
F106 C103 F107 59.3(18) . .
F106 C103 F104 119(3) . .
F107 C103 F104 110(2) . .
F106 C103 F108 72(3) . .
F107 C103 F108 107(2) . .
F104 C103 F108 54.4(15) . .
F106 C103 F109 150(2) . .
F107 C103 F109 95(3) . .
F104 C103 F109 52(2) . .
F108 C103 F109 106(2) . .
F106 C103 F105 102(2) . .
F107 C103 F105 44(2) . .
F104 C103 F105 98(2) . .
F108 C103 F105 136(2) . .
F109 C103 F105 57.3(18) . .
F106 C103 C102 111(2) . .
F107 C103 C102 126.5(19) . .
F104 C103 C102 118.1(19) . .
F108 C103 C102 119(2) . .
F109 C103 C102 96.1(19) . .
F105 C103 C102 104.3(19) . .
C112 O110 Cu3 122.3(10) . .
C112 O111 Cu4 117.0(10) . .
O110 C112 O111 126.7(14) . .
O110 C112 C113 116(2) . .
O111 C112 C113 117(2) . .
F115 C113 F118 133(2) . .
F115 C113 F116 107(3) . .
F118 C113 F116 64(2) . .
F115 C113 F119 50(2) . .
F118 C113 F119 113(3) . .
F116 C113 F119 149(2) . .
F115 C113 F114 104(3) . .
F118 C113 F114 52(2) . .
F116 C113 F114 114(3) . .
F119 C113 F114 62(2) . .
F115 C113 F117 63(2) . .
F118 C113 F117 107(3) . .
F116 C113 F117 47(2) . .
F119 C113 F117 113(3) . .
F114 C113 F117 139(2) . .
F115 C113 C112 113(2) . .
F118 C113 C112 113(2) . .
F116 C113 C112 108(2) . .
F119 C113 C112 101(2) . .
F114 C113 C112 110(2) . .
F117 C113 C112 110(2) . .
C92 O90 Cu2 110.4(10) . .
C92 O91 Cu4 120.3(10) . .
O91 C92 O90 130.8(16) . .
O91 C92 C93 112.2(17) . .
O90 C92 C93 117.0(18) . .
F99 C93 F94 45(2) . .
F99 C93 F96 128(3) . .
F94 C93 F96 107(2) . .
F99 C93 F97 112(3) . .
F94 C93 F97 133(3) . .
F96 C93 F97 48.7(17) . .
F99 C93 F95 55(2) . .
F94 C93 F95 100(2) . .
F96 C93 F95 113(2) . .
F97 C93 F95 68(2) . .
F99 C93 F98 92(3) . .
F94 C93 F98 46.4(14) . .
F96 C93 F98 79(2) . .
F97 C93 F98 127(3) . .
F95 C93 F98 146(2) . .
F99 C93 C92 118(3) . .
F94 C93 C92 113.0(19) . .
F96 C93 C92 113.5(19) . .
F97 C93 C92 114(2) . .
F95 C93 C92 109.7(18) . .
F98 C93 C92 92.8(18) . .
C122 C121 C122 132(4) . 2
C124 C122 C121 117(3) . .
C124 C123 C124 136(5) 2 .
C122 C124 C123 108(3) . .

loop_
_geom_bond_atom_site_label_1
_geom_bond_atom_site_label_2
_geom_bond_distance
_geom_bond_site_symmetry_2
Cu1 O5 1.967(6) .
Cu1 O70 1.965(8) .
Cu1 O60 1.990(7) .
Cu1 N10 2.024(8) .
Cu1 O81 2.300(7) .
Cu1 Cu2 3.0203(19) .
Cu2 O101 1.947(10) .
Cu2 O5 1.958(6) .
Cu2 O90 1.981(8) .
Cu2 N20 2.032(11) .
Cu2 O71 2.385(11) .
Cu3 O5 1.951(7) .
Cu3 O80 1.983(8) .
Cu3 O100 1.979(9) .
Cu3 N30 2.021(11) .
Cu3 O110 2.321(11) .
Cu4 N50 1.94(4) .
Cu4 O5 1.962(7) .
Cu4 O61 1.982(9) .
Cu4 O111 1.982(12) .
Cu4 N40 2.16(3) .
Cu4 O91 2.354(12) .
N10 C11 1.295(13) .
N10 C19 1.366(14) .
C11 C12 1.404(19) .
C12 C13 1.30(2) .
C13 C14 1.33(2) .
C14 C19 1.415(18) .
C14 C15 1.42(2) .
C15 C16 1.32(3) .
C16 C17 1.37(2) .
C17 C18 1.357(17) .
C18 C19 1.392(16) .
N20 C29 1.32(2) .
N20 C21 1.29(2) .
C21 C22 1.38(2) .
C22 C23 1.29(3) .
C23 C24 1.39(3) .
C24 C29 1.37(2) .
C24 C25 1.30(3) .
C25 C26 1.39(4) .
C26 C27 1.40(3) .
C27 C28 1.38(3) .
C28 C29 1.38(3) .
N30 C31 1.331(16) .
N30 C39 1.354(19) .
C31 C32 1.38(2) .
C32 C33 1.32(2) .
C33 C34 1.37(2) .
C34 C35 1.35(3) .
C34 C39 1.41(2) .
C35 C36 1.34(3) .
C36 C37 1.39(2) .
C37 C38 1.34(2) .
C38 C39 1.37(2) .
N40 C41 1.40(3) .
N40 C49 1.34(4) .
C41 C42 1.42(4) .
C42 C43 1.32(4) .
C43 C44 1.45(6) .
C44 C49 1.36(3) .
C44 C45 1.36(6) .
C45 C46 1.27(6) .
C46 C47 1.43(6) .
C47 C48 1.34(4) .
C48 C49 1.36(5) .
N50 C51 1.34(5) .
N50 C59 1.39(4) .
C51 C52 1.39(5) .
C52 C53 1.41(4) .
C53 C54 1.40(4) .
C54 C59 1.38(4) .
C54 C55 1.40(9) .
C55 C56 1.41(9) .
C56 C57 1.30(6) .
C57 C58 1.39(6) .
C58 C59 1.43(4) .
O70 C72 1.226(14) .
O71 C72 1.236(15) .
C72 C73 1.552(15) .
C73 F75 1.27(4) .
C73 F74 1.33(4) .
C73 F78 1.29(3) .
C73 F77 1.32(3) .
C73 F79 1.30(3) .
C73 F76 1.27(4) .
O60 C62 1.231(14) .
O61 C62 1.238(14) .
C62 C63 1.542(16) .
C63 F65 1.27(2) .
C63 F67 1.26(3) .
C63 F64 1.32(2) .
C63 F66 1.36(4) .
O80 C82 1.238(14) .
O81 C82 1.223(14) .
C82 C83 1.550(10) .
C83 F86 1.261(18) .
C83 F84 1.25(2) .
C83 F89 1.36(3) .
C83 F87 1.28(2) .
C83 F88 1.45(3) .
C83 F85 1.42(2) .
F88 F89 2.48(4) .
O100 C102 1.207(17) .
O101 C102 1.230(18) .
C102 C103 1.552(17) .
C103 F106 1.33(4) .
C103 F107 1.234(19) .
C103 F104 1.28(3) .
C103 F108 1.31(2) .
C103 F109 1.34(2) .
C103 F105 1.46(4) .
O110 C112 1.21(2) .
O111 C112 1.26(2) .
C112 C113 1.547(11) .
C113 F115 1.26(4) .
C113 F118 1.29(3) .
C113 F116 1.38(3) .
C113 F119 1.46(4) .
C113 F114 1.32(3) .
C113 F117 1.39(4) .
O90 C92 1.208(17) .
O91 C92 1.214(19) .
C92 C93 1.553(18) .
C93 F99 1.23(3) .
C93 F94 1.27(2) .
C93 F96 1.31(3) .
C93 F97 1.29(3) .
C93 F95 1.41(2) .
C93 F98 1.43(3) .
C121 C122 1.33(4) .
C121 C122 1.33(4) 2
C122 C124 1.35(3) .
C123 C124 1.40(4) 2
C123 C124 1.40(4) .

loop_
_geom_torsion_atom_site_label_1
_geom_torsion_atom_site_label_2
_geom_torsion_atom_site_label_3
_geom_torsion_atom_site_label_4
_geom_torsion
_geom_torsion_site_symmetry_1
O5 Cu1 Cu2 O101 59.5(6) .
O70 Cu1 Cu2 O101 -35.8(5) .
O60 Cu1 Cu2 O101 148.3(5) .
N10 Cu1 Cu2 O101 -120.3(6) .
O81 Cu1 Cu2 O101 52.4(6) .
O70 Cu1 Cu2 O5 -95.3(4) .
O60 Cu1 Cu2 O5 88.8(4) .
N10 Cu1 Cu2 O5 -179.8(4) .
O81 Cu1 Cu2 O5 -7.1(4) .
O5 Cu1 Cu2 O90 -126.8(4) .
O70 Cu1 Cu2 O90 137.8(4) .
O60 Cu1 Cu2 O90 -38.0(4) .
N10 Cu1 Cu2 O90 53.4(4) .
O81 Cu1 Cu2 O90 -133.9(4) .
O5 Cu1 Cu2 N20 -166.7(8) .
O70 Cu1 Cu2 N20 98.0(7) .
O60 Cu1 Cu2 N20 -77.9(7) .
N10 Cu1 Cu2 N20 13.5(8) .
O81 Cu1 Cu2 N20 -173.8(7) .
O5 Cu1 Cu2 O71 129.8(4) .
O70 Cu1 Cu2 O71 34.4(3) .
O60 Cu1 Cu2 O71 -141.4(3) .
N10 Cu1 Cu2 O71 -50.0(4) .
O81 Cu1 Cu2 O71 122.7(4) .
O80 Cu3 O5 Cu4 53.6(4) .
O100 Cu3 O5 Cu4 -127.6(4) .
N30 Cu3 O5 Cu4 136(5) .
O110 Cu3 O5 Cu4 -36.7(4) .
O80 Cu3 O5 Cu2 174.5(4) .
O100 Cu3 O5 Cu2 -6.7(5) .
N30 Cu3 O5 Cu2 -103(5) .
O110 Cu3 O5 Cu2 84.1(4) .
O80 Cu3 O5 Cu1 -73.9(4) .
O100 Cu3 O5 Cu1 104.9(4) .
N30 Cu3 O5 Cu1 8(5) .
O110 Cu3 O5 Cu1 -164.3(4) .
N50 Cu4 O5 Cu3 16(3) .
O61 Cu4 O5 Cu3 -101.9(4) .
O111 Cu4 O5 Cu3 72.7(4) .
N40 Cu4 O5 Cu3 -141(6) .
O91 Cu4 O5 Cu3 165.9(4) .
N50 Cu4 O5 Cu2 -114(3) .
O61 Cu4 O5 Cu2 127.9(4) .
O111 Cu4 O5 Cu2 -57.5(4) .
N40 Cu4 O5 Cu2 89(6) .
O91 Cu4 O5 Cu2 35.8(4) .
N50 Cu4 O5 Cu1 135(3) .
O61 Cu4 O5 Cu1 16.7(4) .
O111 Cu4 O5 Cu1 -168.7(5) .
N40 Cu4 O5 Cu1 -22(6) .
O91 Cu4 O5 Cu1 -75.5(5) .
O101 Cu2 O5 Cu3 -20.0(6) .
O90 Cu2 O5 Cu3 160.1(4) .
N20 Cu2 O5 Cu3 -148(3) .
O71 Cu2 O5 Cu3 68.7(4) .
Cu1 Cu2 O5 Cu3 113.5(5) .
O101 Cu2 O5 Cu4 102.7(5) .
O90 Cu2 O5 Cu4 -77.1(4) .
N20 Cu2 O5 Cu4 -25(3) .
O71 Cu2 O5 Cu4 -168.5(3) .
Cu1 Cu2 O5 Cu4 -123.8(4) .
O101 Cu2 O5 Cu1 -133.5(5) .
O90 Cu2 O5 Cu1 46.7(4) .
N20 Cu2 O5 Cu1 99(3) .
O71 Cu2 O5 Cu1 -44.7(4) .
O70 Cu1 O5 Cu3 -43.4(3) .
O60 Cu1 O5 Cu3 134.3(3) .
N10 Cu1 O5 Cu3 -125.0(10) .
O81 Cu1 O5 Cu3 49.4(3) .
Cu2 Cu1 O5 Cu3 -125.6(5) .
O70 Cu1 O5 Cu4 -164.4(4) .
O60 Cu1 O5 Cu4 13.3(4) .
N10 Cu1 O5 Cu4 114.0(10) .
O81 Cu1 O5 Cu4 -71.6(4) .
Cu2 Cu1 O5 Cu4 113.5(5) .
O70 Cu1 O5 Cu2 82.1(3) .
O60 Cu1 O5 Cu2 -100.2(3) .
N10 Cu1 O5 Cu2 0.5(12) .
O81 Cu1 O5 Cu2 174.9(3) .
O5 Cu1 N10 C11 -43.6(15) .
O70 Cu1 N10 C11 -125.2(9) .
O60 Cu1 N10 C11 59.8(8) .
O81 Cu1 N10 C11 142.2(8) .
Cu2 Cu1 N10 C11 -43.2(9) .
O5 Cu1 N10 C19 141.9(10) .
O70 Cu1 N10 C19 60.3(9) .
O60 Cu1 N10 C19 -114.8(9) .
O81 Cu1 N10 C19 -32.4(9) .
Cu2 Cu1 N10 C19 142.3(8) .
C19 N10 C11 C12 1.0(19) .
Cu1 N10 C11 C12 -174.1(11) .
N10 C11 C12 C13 -1(3) .
C11 C12 C13 C14 4(3) .
C12 C13 C14 C19 -6(3) .
C12 C13 C14 C15 178(2) .
C13 C14 C15 C16 174(2) .
C19 C14 C15 C16 -2(3) .
C14 C15 C16 C17 0(3) .
C15 C16 C17 C18 2(3) .
C16 C17 C18 C19 -2(2) .
C11 N10 C19 C18 176.5(11) .
Cu1 N10 C19 C18 -9.1(15) .
C11 N10 C19 C14 -3.0(17) .
Cu1 N10 C19 C14 171.4(9) .
C17 C18 C19 N10 179.7(12) .
C17 C18 C19 C14 -0.8(19) .
C13 C14 C19 N10 5(2) .
C15 C14 C19 N10 -177.8(13) .
C13 C14 C19 C18 -174.0(15) .
C15 C14 C19 C18 3(2) .
O101 Cu2 N20 C29 -69.1(13) .
O5 Cu2 N20 C29 59(4) .
O90 Cu2 N20 C29 112.0(13) .
O71 Cu2 N20 C29 -157.1(13) .
Cu1 Cu2 N20 C29 147.9(11) .
O101 Cu2 N20 C21 113.9(12) .
O5 Cu2 N20 C21 -118(3) .
O90 Cu2 N20 C21 -65.0(12) .
O71 Cu2 N20 C21 25.9(12) .
Cu1 Cu2 N20 C21 -29.1(16) .
C29 N20 C21 C22 -4(2) .
Cu2 N20 C21 C22 173.1(13) .
N20 C21 C22 C23 3(3) .
C21 C22 C23 C24 0(3) .
C22 C23 C24 C29 -1(3) .
C22 C23 C24 C25 179.8(19) .
C29 C24 C25 C26 -6(4) .
C23 C24 C25 C26 174(2) .
C24 C25 C26 C27 9(4) .
C25 C26 C27 C28 -8(4) .
C26 C27 C28 C29 4(4) .
C21 N20 C29 C24 3(3) .
Cu2 N20 C29 C24 -174.5(13) .
C21 N20 C29 C28 -178.5(18) .
Cu2 N20 C29 C28 5(2) .
C23 C24 C29 N20 0(3) .
C25 C24 C29 N20 179.2(19) .
C23 C24 C29 C28 -179(2) .
C25 C24 C29 C28 0(3) .
C27 C28 C29 N20 -178.3(19) .
C27 C28 C29 C24 1(3) .
O5 Cu3 N30 C31 164(5) .
O80 Cu3 N30 C31 -113.5(11) .
O100 Cu3 N30 C31 67.0(11) .
O110 Cu3 N30 C31 -23.3(11) .
O5 Cu3 N30 C39 -19(6) .
O80 Cu3 N30 C39 63.1(12) .
O100 Cu3 N30 C39 -116.4(13) .
O110 Cu3 N30 C39 153.3(12) .
C39 N30 C31 C32 -4(3) .
Cu3 N30 C31 C32 172.5(15) .
N30 C31 C32 C33 3(3) .
C31 C32 C33 C34 -1(3) .
C32 C33 C34 C35 -178(2) .
C32 C33 C34 C39 0(3) .
C33 C34 C35 C36 -178(2) .
C39 C34 C35 C36 4(3) .
C34 C35 C36 C37 -2(4) .
C35 C36 C37 C38 2(3) .
C36 C37 C38 C39 -3(3) .
C37 C38 C39 N30 -177.1(16) .
C37 C38 C39 C34 5(3) .
C31 N30 C39 C38 -175.0(15) .
Cu3 N30 C39 C38 8(2) .
C31 N30 C39 C34 3(2) .
Cu3 N30 C39 C34 -173.2(12) .
C35 C34 C39 C38 -5(3) .
C33 C34 C39 C38 176.9(18) .
C35 C34 C39 N30 176.7(17) .
C33 C34 C39 N30 -1(3) .
N50 Cu4 N40 C41 151(5) .
O5 Cu4 N40 C41 -48(7) .
O61 Cu4 N40 C41 -87(2) .
O111 Cu4 N40 C41 99(2) .
O91 Cu4 N40 C41 6(2) .
N50 Cu4 N40 C49 -26(3) .
O5 Cu4 N40 C49 136(5) .
O61 Cu4 N40 C49 96(2) .
O111 Cu4 N40 C49 -78(2) .
O91 Cu4 N40 C49 -171(2) .
C49 N40 C41 C42 -2(5) .
Cu4 N40 C41 C42 -179(2) .
N40 C41 C42 C43 1(5) .
C41 C42 C43 C44 5(6) .
C42 C43 C44 C49 -10(7) .
C42 C43 C44 C45 -180(5) .
C49 C44 C45 C46 -7(9) .
C43 C44 C45 C46 162(5) .
C44 C45 C46 C47 12(9) .
C45 C46 C47 C48 -12(8) .
C46 C47 C48 C49 5(6) .
C43 C44 C49 C48 -167(4) .
C45 C44 C49 C48 2(7) .
C43 C44 C49 N40 10(7) .
C45 C44 C49 N40 179(5) .
C47 C48 C49 C44 -1(6) .
C47 C48 C49 N40 -179(4) .
C41 N40 C49 C44 -4(5) .
Cu4 N40 C49 C44 173(3) .
C41 N40 C49 C48 174(3) .
Cu4 N40 C49 C48 -9(4) .
O5 Cu4 N50 C51 132(4) .
O61 Cu4 N50 C51 -110(3) .
O111 Cu4 N50 C51 72(3) .
N40 Cu4 N50 C51 -54(4) .
O91 Cu4 N50 C51 -16(3) .
O5 Cu4 N50 C59 -86(5) .
O61 Cu4 N50 C59 33(5) .
O111 Cu4 N50 C59 -145(5) .
N40 Cu4 N50 C59 89(5) .
O91 Cu4 N50 C59 126(5) .
C59 N50 C51 C52 14(8) .
Cu4 N50 C51 C52 161(5) .
N50 C51 C52 C53 -7(12) .
C51 C52 C53 C54 8(13) .
C52 C53 C54 C59 -20(12) .
C52 C53 C54 C55 -173(7) .
C53 C54 C55 C56 -175(8) .
C59 C54 C55 C56 30(10) .
C54 C55 C56 C57 -13(10) .
C55 C56 C57 C58 -3(10) .
C56 C57 C58 C59 2(9) .
C51 N50 C59 C54 -26(9) .
Cu4 N50 C59 C54 -167(5) .
C51 N50 C59 C58 -173(5) .
Cu4 N50 C59 C58 45(7) .
C53 C54 C59 N50 31(12) .
C55 C54 C59 N50 -175(7) .
C53 C54 C59 C58 176(7) .
C55 C54 C59 C58 -30(9) .
C57 C58 C59 N50 164(5) .
C57 C58 C59 C54 16(8) .
O5 Cu1 O70 C72 -80.3(9) .
O60 Cu1 O70 C72 114(2) .
N10 Cu1 O70 C72 81.8(9) .
O81 Cu1 O70 C72 -175.4(9) .
Cu2 Cu1 O70 C72 -40.9(8) .
O101 Cu2 O71 C72 85.1(10) .
O5 Cu2 O71 C72 -13.8(10) .
O90 Cu2 O71 C72 -105.5(10) .
N20 Cu2 O71 C72 171.3(10) .
Cu1 Cu2 O71 C72 -43.3(9) .
Cu2 O71 C72 O70 32.9(19) .
Cu2 O71 C72 C73 -149.2(10) .
Cu1 O70 C72 O71 17.2(18) .
Cu1 O70 C72 C73 -160.6(10) .
O71 C72 C73 F75 147(3) .
O70 C72 C73 F75 -34(3) .
O71 C72 C73 F74 35(3) .
O70 C72 C73 F74 -147(2) .
O71 C72 C73 F78 -47(3) .
O70 C72 C73 F78 132(2) .
O71 C72 C73 F77 -175.3(19) .
O70 C72 C73 F77 3(2) .
O71 C72 C73 F79 69(2) .
O70 C72 C73 F79 -113.1(19) .
O71 C72 C73 F76 -89(2) .
O70 C72 C73 F76 89(2) .
O5 Cu1 O60 C62 -39.8(9) .
O70 Cu1 O60 C62 126.2(19) .
N10 Cu1 O60 C62 158.1(9) .
O81 Cu1 O60 C62 54.4(8) .
Cu2 Cu1 O60 C62 -80.2(8) .
N50 Cu4 O61 C62 147.0(18) .
O5 Cu4 O61 C62 -53.6(10) .
O111 Cu4 O61 C62 155(2) .
N40 Cu4 O61 C62 122.0(12) .
O91 Cu4 O61 C62 38.6(10) .
Cu4 O61 C62 O60 41.7(17) .
Cu4 O61 C62 C63 -140.4(12) .
Cu1 O60 C62 O61 14.8(17) .
Cu1 O60 C62 C63 -163.1(11) .
O61 C62 C63 F65 167.6(17) .
O60 C62 C63 F65 -14(3) .
O61 C62 C63 F67 55(3) .
O60 C62 C63 F67 -127(3) .
O61 C62 C63 F64 -79.0(19) .
O60 C62 C63 F64 99.1(18) .
O61 C62 C63 F66 17(3) .
O60 C62 C63 F66 -165(2) .
O5 Cu3 O80 C82 64.2(11) .
O100 Cu3 O80 C82 -109(2) .
N30 Cu3 O80 C82 -111.6(12) .
O110 Cu3 O80 C82 156.1(11) .
O5 Cu1 O81 C82 1.4(10) .
O70 Cu1 O81 C82 90.5(10) .
O60 Cu1 O81 C82 -98.5(10) .
N10 Cu1 O81 C82 179.6(10) .
Cu2 Cu1 O81 C82 5.9(11) .
Cu1 O81 C82 O80 -25(2) .
Cu1 O81 C82 C83 150.2(11) .
Cu3 O80 C82 O81 -11(2) .
Cu3 O80 C82 C83 173.4(11) .
O81 C82 C83 F86 98(3) .
O80 C82 C83 F86 -86(3) .
O81 C82 C83 F84 -25(3) .
O80 C82 C83 F84 151.4(18) .
O81 C82 C83 F89 -69(3) .
O80 C82 C83 F89 107(2) .
O81 C82 C83 F87 147(2) .
O80 C82 C83 F87 -37(3) .
O81 C82 C83 F88 61(2) .
O80 C82 C83 F88 -123.1(19) .
O81 C82 C83 F85 -142.9(16) .
O80 C82 C83 F85 33(2) .
F86 C83 F88 F89 122(4) .
F84 C83 F88 F89 0(2) .
F87 C83 F88 F89 133(3) .
F85 C83 F88 F89 101(4) .
C82 C83 F88 F89 -118(3) .
F86 C83 F89 F88 -51(3) .
F84 C83 F89 F88 0(4) .
F87 C83 F89 F88 -113(3) .
F85 C83 F89 F88 -142(2) .
C82 C83 F89 F88 111(3) .
O5 Cu3 O100 C102 37.1(12) .
O80 Cu3 O100 C102 -150(2) .
N30 Cu3 O100 C102 -147.0(13) .
O110 Cu3 O100 C102 -54.8(12) .
O5 Cu2 O101 C102 43.8(15) .
O90 Cu2 O101 C102 -137(2) .
N20 Cu2 O101 C102 -142.9(16) .
O71 Cu2 O101 C102 -49.5(15) .
Cu1 Cu2 O101 C102 9.8(16) .
Cu3 O100 C102 O101 -24(3) .
Cu3 O100 C102 C103 158.8(13) .
Cu2 O101 C102 O100 -26(3) .
Cu2 O101 C102 C103 151.2(14) .
O100 C102 C103 F106 108(3) .
O101 C102 C103 F106 -69(3) .
O100 C102 C103 F107 175(3) .
O101 C102 C103 F107 -3(5) .
O100 C102 C103 F104 -35(4) .
O101 C102 C103 F104 148(3) .
O100 C102 C103 F108 28(3) .
O101 C102 C103 F108 -149(3) .
O100 C102 C103 F109 -85(3) .
O101 C102 C103 F109 98(3) .
O100 C102 C103 F105 -142.4(19) .
O101 C102 C103 F105 40(3) .
O5 Cu3 O110 C112 -26.1(16) .
O80 Cu3 O110 C112 -118.2(16) .
O100 Cu3 O110 C112 72.1(16) .
N30 Cu3 O110 C112 154.5(16) .
N50 Cu4 O111 C112 93(2) .
O5 Cu4 O111 C112 -67.2(15) .
O61 Cu4 O111 C112 85(3) .
N40 Cu4 O111 C112 116.5(16) .
O91 Cu4 O111 C112 -159.3(15) .
Cu3 O110 C112 O111 46(3) .
Cu3 O110 C112 C113 -138.8(17) .
Cu4 O111 C112 O110 7(3) .
Cu4 O111 C112 C113 -168.2(17) .
O110 C112 C113 F115 -55(4) .
O111 C112 C113 F115 121(3) .
O110 C112 C113 F118 133(3) .
O111 C112 C113 F118 -52(4) .
O110 C112 C113 F116 64(3) .
O111 C112 C113 F116 -121(3) .
O110 C112 C113 F119 -106(3) .
O111 C112 C113 F119 69(3) .
O110 C112 C113 F114 -170(3) .
O111 C112 C113 F114 5(4) .
O110 C112 C113 F117 14(4) .
O111 C112 C113 F117 -171(3) .
O101 Cu2 O90 C92 -99(3) .
O5 Cu2 O90 C92 79.9(9) .
N20 Cu2 O90 C92 -93.3(10) .
O71 Cu2 O90 C92 173.5(9) .
Cu1 Cu2 O90 C92 110.8(9) .
N50 Cu4 O91 C92 -167.9(16) .
O5 Cu4 O91 C92 24.2(14) .
O61 Cu4 O91 C92 -73.1(14) .
O111 Cu4 O91 C92 117.2(14) .
N40 Cu4 O91 C92 -150.3(16) .
Cu4 O91 C92 O90 -37(2) .
Cu4 O91 C92 C93 144.5(11) .
Cu2 O90 C92 O91 -20(2) .
Cu2 O90 C92 C93 159.4(11) .
O91 C92 C93 F99 146(3) .
O90 C92 C93 F99 -33(4) .
O91 C92 C93 F94 96(2) .
O90 C92 C93 F94 -83(2) .
O91 C92 C93 F96 -26(3) .
O90 C92 C93 F96 155(2) .
O91 C92 C93 F97 -79(3) .
O90 C92 C93 F97 102(3) .
O91 C92 C93 F95 -153.6(19) .
O90 C92 C93 F95 27(2) .
O91 C92 C93 F98 53(2) .
O90 C92 C93 F98 -126(2) .
C122 C121 C122 C124 -2(3) 2
C121 C122 C124 C123 3(5) .
C124 C123 C124 C122 -2(2) 2
